data_7234842
loop_
_publ_author_name
'Parra-Mu\~noz, Nicole'
'Hidalgo, Paulina I.'
'Ripoll, Gerardo'
'Belmar, Julio'
'Pas\'an, Jorge'
'Jim\'enez, Claudio A.'

_publ_section_title
;
 Influence of counterions on the supramolecular frameworks of
 isoquinoline-based silver(i) complexes
;
_journal_issue 1
_journal_name_full CrystEngComm
_journal_page_first 95
_journal_page_last 104
_journal_paper_doi 10.1039/C9CE01411J
_journal_volume 22
_journal_year 2020
_chemical_formula_moiety '2(C22 H18 N4 O2 Ag), 2(N O3)'
_chemical_formula_sum 'C44 H36 Ag2 N10 O10'
_chemical_formula_weight 1080.57
_space_group_crystal_system monoclinic
_space_group_IT_number 15
_space_group_name_Hall '-C 2yc'
_space_group_name_H-M_alt 'C 1 2/c 1'
_symmetry_space_group_name_Hall '-C 2yc'
_symmetry_space_group_name_H-M 'C 1 2/c 1'
_atom_sites_solution_hydrogens geom
_audit_creation_method SHELXL-2018/3
_audit_update_record
;
2019-10-18 deposited with the CCDC.    2019-10-23 downloaded from the CCDC.
;
_cell_angle_alpha 90
_cell_angle_beta 91.11(2)
_cell_angle_gamma 90
_cell_formula_units_Z 2
_cell_length_a 20.536(6)
_cell_length_b 12.539(2)
_cell_length_c 7.7893(14)
_cell_measurement_reflns_used 1535
_cell_measurement_temperature 150.00(10)
_cell_measurement_theta_max 73.2690
_cell_measurement_theta_min 4.1330
_cell_volume 2005.4(8)
_computing_cell_refinement
;
CrysAlisPro, Agilent Technologies,
Version 1.171.36.32 (release 02-08-2013 CrysAlis171 .NET)
(compiled Aug  2 2013,16:46:58)
;
_computing_data_collection
;
CrysAlisPro, Agilent Technologies,
Version 1.171.36.32 (release 02-08-2013 CrysAlis171 .NET)
(compiled Aug  2 2013,16:46:58)
;
_computing_data_reduction
;
CrysAlisPro, Agilent Technologies,
Version 1.171.36.32 (release 02-08-2013 CrysAlis171 .NET)
(compiled Aug  2 2013,16:46:58)
;
_computing_structure_refinement 'SHELXL-2018/3 (Sheldrick, 2018)'
_computing_structure_solution 'SHELXS-2013 (Sheldrick, 2013)'
_diffrn_ambient_temperature 150.00(10)
_diffrn_detector_area_resol_mean 10.5953
_diffrn_measured_fraction_theta_full 0.872
_diffrn_measured_fraction_theta_max 0.872
_diffrn_measurement_device_type 'SuperNova, Dual, Cu at zero, Atlas'
_diffrn_measurement_method '\w scans'
_diffrn_radiation_monochromator mirror
_diffrn_radiation_source 'SuperNova (Cu) X-ray Source'
_diffrn_radiation_type 'Cu K\a'
_diffrn_radiation_wavelength 1.5418
_diffrn_reflns_av_R_equivalents 0.0409
_diffrn_reflns_av_unetI/netI 0.0398
_diffrn_reflns_Laue_measured_fraction_full 0.872
_diffrn_reflns_Laue_measured_fraction_max 0.872
_diffrn_reflns_limit_h_max 24
_diffrn_reflns_limit_h_min -18
_diffrn_reflns_limit_k_max 14
_diffrn_reflns_limit_k_min -14
_diffrn_reflns_limit_l_max 5
_diffrn_reflns_limit_l_min -9
_diffrn_reflns_number 3391
_diffrn_reflns_point_group_measured_fraction_full 0.872
_diffrn_reflns_point_group_measured_fraction_max 0.872
_diffrn_reflns_theta_full 66.586
_diffrn_reflns_theta_max 66.586
_diffrn_reflns_theta_min 4.131
_exptl_absorpt_coefficient_mu 8.492
_exptl_absorpt_correction_T_max 1.000
_exptl_absorpt_correction_T_min 0.180
_exptl_absorpt_correction_type gaussian
_exptl_absorpt_process_details
;
CrysAlisPro, Agilent Technologies,
Version 1.171.36.32 (release 02-08-2013 CrysAlis171 .NET)
(compiled Aug  2 2013,16:46:58)
Numerical absorption correction based on gaussian integration over
            a multifaceted crystal model
;
_exptl_crystal_colour colourless
_exptl_crystal_density_diffrn 1.790
_exptl_crystal_description needle
_exptl_crystal_F_000 1088
_exptl_crystal_size_max 0.9896
_exptl_crystal_size_mid 0.0487
_exptl_crystal_size_min 0.0443
_refine_diff_density_max 0.685
_refine_diff_density_min -1.102
_refine_diff_density_rms 0.122
_refine_ls_extinction_method none
_refine_ls_goodness_of_fit_ref 1.053
_refine_ls_hydrogen_treatment constr
_refine_ls_matrix_type full
_refine_ls_number_parameters 155
_refine_ls_number_reflns 1551
_refine_ls_number_restraints 3
_refine_ls_restrained_S_all 1.055
_refine_ls_R_factor_all 0.0480
_refine_ls_R_factor_gt 0.0459
_refine_ls_shift/su_max 0.001
_refine_ls_shift/su_mean 0.000
_refine_ls_structure_factor_coef Fsqd
_refine_ls_weighting_details 'w=1/[\s^2^(Fo^2^)+(0.0752P)^2^+7.7344P] where P=(Fo^2^+2Fc^2^)/3'
_refine_ls_weighting_scheme calc
_refine_ls_wR_factor_gt 0.1205
_refine_ls_wR_factor_ref 0.1235
_reflns_Friedel_coverage 0.000
_reflns_number_gt 1471
_reflns_number_total 1551
_reflns_threshold_expression 'I > 2\s(I)'
_cod_data_source_file c9ce01411j2.cif
_cod_data_source_block compound_C2_Ag_NO3
_cod_depositor_comments
;Adding full bibliography for 7234842--7234848.cif.

 Adding full bibliography for 7234842--7234848.cif.
;
_cod_original_cell_volume 2005.3(8)
_cod_database_code 7234842
_shelx_shelxl_version_number 2018/3
_shelx_space_group_comment
;
The symmetry employed for this shelxl refinement is uniquely defined
by the following loop, which should always be used as a source of
symmetry information in preference to the above space-group names.
They are only intended as comments.
;

loop_
_space_group_symop_operation_xyz
'x, y, z'
'-x, y, -z+1/2'
'x+1/2, y+1/2, z'
'-x+1/2, y+1/2, -z+1/2'
'-x, -y, -z'
'x, -y, z-1/2'
'-x+1/2, -y+1/2, -z'
'x+1/2, -y+1/2, z-1/2'

loop_
_atom_site_label
_atom_site_type_symbol
_atom_site_fract_x
_atom_site_fract_y
_atom_site_fract_z
_atom_site_U_iso_or_equiv
_atom_site_adp_type
_atom_site_occupancy
_atom_site_site_symmetry_order
_atom_site_calc_flag
_atom_site_refinement_flags_posn
_atom_site_refinement_flags_adp
_atom_site_refinement_flags_occupancy
_atom_site_disorder_assembly
_atom_site_disorder_group
C1 C 0.6130(3) 0.7365(4) 0.2272(7) 0.0398(12) Uani 1 1 d . . . . .
C2 C 0.6419(2) 0.6356(4) 0.3021(6) 0.0315(10) Uani 1 1 d . . . . .
C3 C 0.7102(3) 0.6281(4) 0.3289(6) 0.0326(10) Uani 1 1 d . . . . .
C4 C 0.7541(3) 0.7119(4) 0.2986(7) 0.0405(12) Uani 1 1 d . . . . .
H4 H 0.738122 0.777929 0.263453 0.049 Uiso 1 1 calc R U . . .
C5 C 0.8193(3) 0.6980(5) 0.3199(7) 0.0460(13) Uani 1 1 d . . . . .
H5 H 0.847594 0.754007 0.297165 0.055 Uiso 1 1 calc R U . . .
C6 C 0.8441(3) 0.6003(5) 0.3755(7) 0.0456(13) Uani 1 1 d . . . . .
H6 H 0.888873 0.591281 0.387643 0.055 Uiso 1 1 calc R U . . .
C7 C 0.8034(3) 0.5177(4) 0.4124(7) 0.0382(11) Uani 1 1 d . . . . .
H7 H 0.820632 0.453740 0.453296 0.046 Uiso 1 1 calc R U . . .
C8 C 0.7356(3) 0.5288(4) 0.3890(6) 0.0307(10) Uani 1 1 d . . . . .
C9 C 0.6910(3) 0.4462(3) 0.4179(6) 0.0319(11) Uani 1 1 d . . . . .
H9 H 0.706028 0.380760 0.458362 0.038 Uiso 1 1 calc R U . . .
C10 C 0.6264(3) 0.4604(4) 0.3877(7) 0.0356(12) Uani 1 1 d . . . . .
H10 H 0.598136 0.404031 0.408233 0.043 Uiso 1 1 calc R U . . .
N1 N 0.5651(3) 0.7803(3) 0.3157(8) 0.0533(14) Uani 0.657(10) 1 d D . P A 1
H1 H 0.552210 0.755719 0.412297 0.064 Uiso 0.657(10) 1 calc R U P A 1
C11 C 0.5355(3) 0.8777(5) 0.2295(11) 0.0306(18) Uani 0.657(10) 1 d D . P A 1
H11A H 0.556242 0.942133 0.272813 0.037 Uiso 0.657(10) 1 calc R U P A 1
H11B H 0.541292 0.874403 0.106338 0.037 Uiso 0.657(10) 1 calc R U P A 1
N1B N 0.5651(3) 0.7803(3) 0.3157(8) 0.0533(14) Uani 0.343(10) 1 d . . P A 2
H1B H 0.557398 0.737974 0.399721 0.064 Uiso 0.343(10) 1 calc R U P A 2
C11B C 0.5207(7) 0.8688(10) 0.3302(15) 0.0306(18) Uani 0.343(10) 1 d D . P A 2
H11C H 0.544504 0.935289 0.340899 0.037 Uiso 0.343(10) 1 calc R U P A 2
H11D H 0.493807 0.860230 0.430331 0.037 Uiso 0.343(10) 1 calc R U P A 2
Ag1 Ag 0.500000 0.55177(4) 0.250000 0.0355(2) Uani 1 2 d S T P . .
N2 N 0.6011(2) 0.5549(3) 0.3279(5) 0.0297(9) Uani 1 1 d . . . . .
N3 N 0.500000 0.2795(5) 0.250000 0.0496(19) Uani 1 2 d S T P . .
O1 O 0.6338(3) 0.7723(3) 0.0918(6) 0.0587(12) Uani 1 1 d . . . . .
O2 O 0.500000 0.1807(5) 0.250000 0.0579(16) Uani 1 2 d S T P . .
O3 O 0.5213(2) 0.3309(3) 0.1234(7) 0.0628(13) Uani 1 1 d . . . . .

loop_
_atom_site_aniso_label
_atom_site_aniso_U_11
_atom_site_aniso_U_22
_atom_site_aniso_U_33
_atom_site_aniso_U_23
_atom_site_aniso_U_13
_atom_site_aniso_U_12
C1 0.033(3) 0.025(2) 0.060(3) -0.006(2) -0.018(3) -0.002(2)
C2 0.029(3) 0.026(2) 0.039(2) -0.0004(18) 0.001(2) 0.0002(19)
C3 0.028(3) 0.033(2) 0.037(2) -0.0035(19) -0.002(2) 0.002(2)
C4 0.036(3) 0.036(3) 0.050(3) 0.002(2) -0.005(2) -0.009(2)
C5 0.038(3) 0.049(3) 0.051(3) -0.005(2) 0.002(3) -0.012(3)
C6 0.026(3) 0.060(4) 0.050(3) -0.012(3) -0.002(3) 0.001(3)
C7 0.033(3) 0.038(3) 0.043(3) -0.008(2) -0.007(2) 0.009(2)
C8 0.030(3) 0.030(2) 0.032(2) -0.0071(18) -0.002(2) 0.004(2)
C9 0.033(3) 0.025(2) 0.038(2) 0.0033(17) 0.000(2) 0.0066(18)
C10 0.039(3) 0.025(2) 0.043(3) 0.0036(19) 0.005(2) -0.0035(19)
N1 0.031(3) 0.027(2) 0.101(4) -0.020(2) -0.028(3) 0.010(2)
C11 0.020(4) 0.017(3) 0.054(5) -0.001(3) 0.002(4) 0.003(2)
N1B 0.031(3) 0.027(2) 0.101(4) -0.020(2) -0.028(3) 0.010(2)
C11B 0.020(4) 0.017(3) 0.054(5) -0.001(3) 0.002(4) 0.003(2)
Ag1 0.0223(3) 0.0344(3) 0.0498(4) 0.000 0.0007(2) 0.000
N2 0.020(2) 0.033(2) 0.037(2) -0.0027(15) -0.0013(18) 0.0026(15)
N3 0.021(3) 0.031(3) 0.097(5) 0.000 0.010(4) 0.000
O1 0.071(3) 0.034(2) 0.070(3) 0.0158(19) -0.024(2) -0.015(2)
O2 0.044(4) 0.041(3) 0.089(4) 0.000 0.010(3) 0.000
O3 0.044(3) 0.043(2) 0.102(3) 0.012(2) 0.021(3) 0.0027(19)

loop_
_atom_type_symbol
_atom_type_description
_atom_type_scat_dispersion_real
_atom_type_scat_dispersion_imag
_atom_type_scat_source
C C 0.0181 0.0091 'International Tables Vol C Tables 4.2.6.8 and 6.1.1.4'
H H 0.0000 0.0000 'International Tables Vol C Tables 4.2.6.8 and 6.1.1.4'
Ag Ag 0.1306 4.2820 'International Tables Vol C Tables 4.2.6.8 and 6.1.1.4'
N N 0.0311 0.0180 'International Tables Vol C Tables 4.2.6.8 and 6.1.1.4'
O O 0.0492 0.0322 'International Tables Vol C Tables 4.2.6.8 and 6.1.1.4'

loop_
_geom_angle_atom_site_label_1
_geom_angle_atom_site_label_2
_geom_angle_atom_site_label_3
_geom_angle
_geom_angle_site_symmetry_1
_geom_angle_site_symmetry_3
O1 C1 N1B 124.4(5) . .
O1 C1 N1 124.4(5) . .
O1 C1 C2 119.8(5) . .
N1B C1 C2 115.8(5) . .
N1 C1 C2 115.8(5) . .
N2 C2 C3 123.5(4) . .
N2 C2 C1 116.9(5) . .
C3 C2 C1 119.5(4) . .
C4 C3 C2 124.2(5) . .
C4 C3 C8 118.4(5) . .
C2 C3 C8 117.4(4) . .
C5 C4 C3 121.2(5) . .
C5 C4 H4 119.4 . .
C3 C4 H4 119.4 . .
C4 C5 C6 120.3(5) . .
C4 C5 H5 119.9 . .
C6 C5 H5 119.9 . .
C7 C6 C5 120.8(6) . .
C7 C6 H6 119.6 . .
C5 C6 H6 119.6 . .
C6 C7 C8 120.4(5) . .
C6 C7 H7 119.8 . .
C8 C7 H7 119.8 . .
C9 C8 C7 123.6(5) . .
C9 C8 C3 117.5(5) . .
C7 C8 C3 118.9(5) . .
C10 C9 C8 121.0(4) . .
C10 C9 H9 119.5 . .
C8 C9 H9 119.5 . .
C9 C10 N2 122.3(5) . .
C9 C10 H10 118.8 . .
N2 C10 H10 118.8 . .
C1 N1 C11 113.4(6) . .
C1 N1 H1 123.3 . .
C11 N1 H1 123.3 . .
C11 C11 N1 106.8(5) 2_655 .
C11 C11 H11A 110.4 2_655 .
N1 C11 H11A 110.4 . .
C11 C11 H11B 110.4 2_655 .
N1 C11 H11B 110.4 . .
H11A C11 H11B 108.6 . .
C1 N1B C11B 146.5(8) . .
C1 N1B H1B 106.8 . .
C11B N1B H1B 106.8 . .
N1B C11B H11C 110.4 . .
C11B C11B H11C 110.4 2_655 .
N1B C11B H11D 110.4 . .
C11B C11B H11D 110.4 2_655 .
H11C C11B H11D 108.6 . .
N2 Ag1 N2 177.89(19) . 2_655
C2 N2 C10 118.2(5) . .
C2 N2 Ag1 125.3(3) . .
C10 N2 Ag1 115.9(3) . .
O2 N3 O3 120.7(3) . .
O2 N3 O3 120.7(3) . 2_655
O3 N3 O3 118.7(7) . 2_655

loop_
_geom_bond_atom_site_label_1
_geom_bond_atom_site_label_2
_geom_bond_distance
_geom_bond_site_symmetry_2
C1 O1 1.230(7) .
C1 N1B 1.330(8) .
C1 N1 1.330(8) .
C1 C2 1.510(7) .
C2 N2 1.330(6) .
C2 C3 1.418(7) .
C3 C4 1.406(7) .
C3 C8 1.426(7) .
C4 C5 1.358(8) .
C4 H4 0.9300 .
C5 C6 1.392(9) .
C5 H5 0.9300 .
C6 C7 1.365(9) .
C6 H6 0.9300 .
C7 C8 1.408(8) .
C7 H7 0.9300 .
C8 C9 1.403(7) .
C9 C10 1.355(9) .
C9 H9 0.9300 .
C10 N2 1.372(6) .
C10 H10 0.9300 .
N1 C11 1.515(8) .
N1 H1 0.8600 .
C11 C11 1.500(12) 2_655
C11 H11A 0.9700 .
C11 H11B 0.9700 .
N1B C11B 1.442(13) .
N1B H1B 0.8600 .
C11B C11B 1.497(18) 2_655
C11B H11C 0.9700 .
C11B H11D 0.9700 .
Ag1 N2 2.152(5) .
Ag1 N2 2.152(5) 2_655
N3 O2 1.238(9) .
N3 O3 1.263(6) .
N3 O3 1.263(6) 2_655

loop_
_geom_torsion_atom_site_label_1
_geom_torsion_atom_site_label_2
_geom_torsion_atom_site_label_3
_geom_torsion_atom_site_label_4
_geom_torsion
_geom_torsion_site_symmetry_4
O1 C1 C2 N2 -122.1(5) .
N1B C1 C2 N2 57.3(6) .
N1 C1 C2 N2 57.3(6) .
O1 C1 C2 C3 53.2(7) .
N1B C1 C2 C3 -127.5(5) .
N1 C1 C2 C3 -127.5(5) .
N2 C2 C3 C4 178.5(5) .
C1 C2 C3 C4 3.6(7) .
N2 C2 C3 C8 -0.9(7) .
C1 C2 C3 C8 -175.9(4) .
C2 C3 C4 C5 -177.1(5) .
C8 C3 C4 C5 2.3(8) .
C3 C4 C5 C6 -1.2(8) .
C4 C5 C6 C7 -1.2(9) .
C5 C6 C7 C8 2.3(8) .
C6 C7 C8 C9 177.5(5) .
C6 C7 C8 C3 -1.0(7) .
C4 C3 C8 C9 -179.8(4) .
C2 C3 C8 C9 -0.4(6) .
C4 C3 C8 C7 -1.2(7) .
C2 C3 C8 C7 178.3(4) .
C7 C8 C9 C10 -177.8(5) .
C3 C8 C9 C10 0.8(7) .
C8 C9 C10 N2 0.0(8) .
O1 C1 N1 C11 2.6(8) .
C2 C1 N1 C11 -176.8(5) .
C1 N1 C11 C11 145.9(7) 2_655
O1 C1 N1B C11B -4.8(14) .
C2 C1 N1B C11B 175.8(10) .
C1 N1B C11B C11B 61.1(17) 2_655
C3 C2 N2 C10 1.7(7) .
C1 C2 N2 C10 176.8(4) .
C3 C2 N2 Ag1 -169.0(3) .
C1 C2 N2 Ag1 6.1(6) .
C9 C10 N2 C2 -1.3(7) .
C9 C10 N2 Ag1 170.3(4) .
